data_7118897
loop_
_publ_author_name
'Yoon, Eunyoung'
'Gong, Jintaek'
'Jung, Yoonchul'
'Lee, Wonchul'
'Driver, Russell W.'
'Lee, Hee-Seung'

_publ_section_title
;
 Unambiguous characterization of anisotropic foldamer packing in a
 foldecture with an elongated hexagonal plate shape.
;
_journal_issue 30
_journal_name_full 'Chemical communications (Cambridge, England)'
_journal_page_first 5250
_journal_page_last 5253
_journal_paper_doi 10.1039/c6cc00502k
_journal_volume 52
_journal_year 2016
_chemical_absolute_configuration syn
_chemical_compound_source synthesis
_chemical_formula_moiety 'C61 H95 N8 O12'
_chemical_formula_sum 'C61 H95 N8 O12'
_chemical_formula_weight 1125.71
_chemical_melting_point 'please see SI'
_chemical_name_systematic BocN-(ACPC)6-(Leu)2-OBn
_space_group_IT_number 18
_symmetry_cell_setting orthorhombic
_symmetry_space_group_name_Hall 'P 2 2ab'
_symmetry_space_group_name_H-M 'P 21 21 2'
_atom_sites_solution_hydrogens difmap
_atom_sites_solution_primary other
_audit_creation_date 2015-12-25
_audit_creation_method CRYSTALS_ver_14.61
_audit_update_record
;
2016-01-08 deposited with the CCDC.
2016-03-15 downloaded from the CCDC.
;
_cell_angle_alpha 90
_cell_angle_beta 90
_cell_angle_gamma 90
_cell_formula_units_Z 4
_cell_length_a 22.4000(9)
_cell_length_b 29.9961(13)
_cell_length_c 9.5945(4)
_cell_measurement_reflns_used 90292
_cell_measurement_temperature 122
_cell_measurement_theta_max 28
_cell_measurement_theta_min 3
_cell_volume 6446.7(5)
_computing_cell_refinement 'Apex2 (Bruker AXS, 2006)'
_computing_data_collection 'Apex2 (Bruker AXS, 2006)'
_computing_data_reduction 'Apex2 (Bruker AXS, 2006)'
_computing_molecular_graphics 'CAMERON (Watkin et al., 1996)'
_computing_publication_material 'CRYSTALS (Betteridge et al., 2003)'
_computing_structure_refinement 'CRYSTALS (Betteridge et al., 2003)'
_computing_structure_solution 'Superflip (Palatinus & Chapuis, 2007)'
_diffrn_ambient_temperature 122
_diffrn_measured_fraction_theta_full 0.983
_diffrn_measured_fraction_theta_max 0.981
_diffrn_measurement_device Area
_diffrn_measurement_device_type 'Bruker Kappa Apex2'
_diffrn_measurement_method \w/2\q
_diffrn_radiation_monochromator graphite
_diffrn_radiation_type 'Mo K\a'
_diffrn_radiation_wavelength 0.71073
_diffrn_reflns_av_R_equivalents 0.044
_diffrn_reflns_limit_h_max 29
_diffrn_reflns_limit_h_min -29
_diffrn_reflns_limit_k_max 38
_diffrn_reflns_limit_k_min -39
_diffrn_reflns_limit_l_max 12
_diffrn_reflns_limit_l_min -12
_diffrn_reflns_number 169900
_diffrn_reflns_theta_full 26.998
_diffrn_reflns_theta_max 27.549
_diffrn_reflns_theta_min 2.731
_diffrn_standards_number 0
_exptl_absorpt_coefficient_mu 0.081
_exptl_absorpt_correction_T_max 0.98
_exptl_absorpt_correction_T_min 0.98
_exptl_absorpt_correction_type multi-scan
_exptl_absorpt_process_details 'SADABS (Siemens, 1996)'
_exptl_crystal_colour clear_pale_colourless
_exptl_crystal_density_diffrn 1.160
_exptl_crystal_density_meas ?
_exptl_crystal_density_method 'not measured'
_exptl_crystal_description lathe
_exptl_crystal_F_000 2438.199
_exptl_crystal_recrystallization_method 'Re-crystallisation from solvent: MeOH'
_exptl_crystal_size_max 0.700
_exptl_crystal_size_mid 0.200
_exptl_crystal_size_min 0.200
_refine_diff_density_max 0.37
_refine_diff_density_min -0.26
_refine_ls_extinction_method None
_refine_ls_goodness_of_fit_ref 0.9351
_refine_ls_hydrogen_treatment mixed
_refine_ls_matrix_type full
_refine_ls_number_parameters 769
_refine_ls_number_reflns 8050
_refine_ls_number_restraints 386
_refine_ls_R_factor_all 0.0529
_refine_ls_R_factor_gt 0.0508
_refine_ls_shift/su_max 0.0005959
_refine_ls_shift/su_mean 0.0000444
_refine_ls_structure_factor_coef Fsqd
_refine_ls_weighting_details
;
 Method, part 1, Chebychev polynomial, (Watkin, 1994, Prince, 1982) 
 [weight] = 1.0/[A~0~*T~0~(x)+A~1~*T~1~(x) ... +A~n-1~]*T~n-1~(x)] 
 where A~i~ are the Chebychev coefficients listed below and x= Fcalc/Fmax 
 Method = Robust Weighting (Prince, 1982) 
 W = [weight] * [1-(deltaF/6*sigmaF)^2^]^2^ 
 A~i~ are: 
 16.7 27.5 16.2 6.72 1.55 
;
_refine_ls_weighting_scheme calc
_refine_ls_wR_factor_all 0.1334
_refine_ls_wR_factor_gt 0.1317
_refine_ls_wR_factor_ref 0.1334
_reflns_limit_h_max 29
_reflns_limit_h_min 0
_reflns_limit_k_max 39
_reflns_limit_k_min 0
_reflns_limit_l_max 12
_reflns_limit_l_min 0
_reflns_number_gt 7710
_reflns_number_total 8060
_reflns_threshold_expression I>2.0\s(I)
_oxford_diffrn_Wilson_B_factor 3.10
_oxford_diffrn_Wilson_scale 17.81
_oxford_refine_ls_r_factor_ref 0.0529
_oxford_refine_ls_scale 0.2490(2)
_oxford_reflns_number_all 8050
_oxford_reflns_threshold_expression_ref I>-3.0\s(I)
_cod_data_source_file c6cc00502k2.cif
_cod_data_source_block 1
_cod_depositor_comments
;
The following automatic conversions were performed:

'_atom_sites_solution_primary' value 'Other' changed to 'other'
according to
/usr/data/users/saulius/crontab/automatic-downloads/rss-feeds/RSC/lib/dictionaries/cif_core.dic
dictionary named 'cif_core.dic' version 2.4.2 from 2011-04-26.

'_exptl_crystal_density_meas' value 'not measured' was changed to '?'
- the value is perceived as not measured.

Automatic conversion script
Id: cif_fix_values 4268 2015-11-12 08:31:59Z antanas 

 Adding full bibliography for 7118897.cif.
;
_cod_original_cell_volume 6446.7(3)
_cod_original_sg_symbol_H-M 'P 21 21 2 '
_cod_database_code 7118897

loop_
_symmetry_equiv_pos_as_xyz
x,y,z
-x,-y,z
x+1/2,-y+1/2,-z
-x+1/2,y+1/2,-z

loop_
_atom_site_label
_atom_site_type_symbol
_atom_site_fract_x
_atom_site_fract_y
_atom_site_fract_z
_atom_site_U_iso_or_equiv
_atom_site_occupancy
_atom_site_adp_type
_atom_site_refinement_flags_posn
_atom_site_refinement_flags_occupancy
_atom_site_disorder_assembly
_atom_site_disorder_group
O1 O 0.35194(9) 0.50246(5) 0.02486(17) 0.0415 1.0000 Uani . . . .
C2 C 0.34096(9) 0.53847(6) 0.0793(2) 0.0289 1.0000 Uani D . . .
N3 N 0.35650(8) 0.54887(6) 0.21064(19) 0.0323 1.0000 Uani D . . .
C4 C 0.39004(10) 0.52047(7) 0.3043(2) 0.0355 1.0000 Uani D . . .
C5 C 0.35180(10) 0.50030(8) 0.4241(2) 0.0351 1.0000 Uani . . . .
C6 C 0.32348(11) 0.45623(7) 0.3839(2) 0.0363 1.0000 Uani D . . .
O7 O 0.34980(9) 0.42039(6) 0.4020(2) 0.0493 1.0000 Uani . . . .
N8 N 0.26951(9) 0.45869(6) 0.3279(2) 0.0403 1.0000 Uani D . . .
C9 C 0.23573(11) 0.42041(7) 0.2784(3) 0.0406 1.0000 Uani D . . .
C111 C 0.29822(10) 0.38452(7) 0.0871(2) 0.0361 1.0000 Uani D . . .
O12 O 0.29925(9) 0.34383(5) 0.1055(2) 0.0512 1.0000 Uani . . . .
N13 N 0.34476(9) 0.40679(6) 0.0357(2) 0.0370 1.0000 Uani D . . .
C14 C 0.40029(11) 0.38602(7) -0.0066(2) 0.0372 1.0000 Uani D . . .
C15 C 0.44937(10) 0.38445(7) 0.1079(2) 0.0361 1.0000 Uani . . . .
C16 C 0.44463(9) 0.34230(7) 0.1950(2) 0.0315 1.0000 Uani D . . .
O17 O 0.45946(8) 0.30598(5) 0.14715(19) 0.0395 1.0000 Uani . . . .
N18 N 0.42373(8) 0.34807(6) 0.3241(2) 0.0328 1.0000 Uani D . . .
C19 C 0.41318(9) 0.31223(7) 0.4222(2) 0.0320 1.0000 Uani D . . .
C20 C 0.34582(10) 0.29865(7) 0.4339(2) 0.0345 1.0000 Uani . . . .
C21 C 0.33617(9) 0.25508(7) 0.3576(2) 0.0301 1.0000 Uani D . . .
O22 O 0.33784(9) 0.21858(6) 0.41404(19) 0.0456 1.0000 Uani . . . .
N23 N 0.32902(7) 0.25913(5) 0.21855(19) 0.0286 1.0000 Uani D . . .
C24 C 0.32127(8) 0.22031(6) 0.1310(2) 0.0281 1.0000 Uani D . . .
C25 C 0.37793(8) 0.19267(6) 0.1135(2) 0.0299 1.0000 Uani D . . .
O26 O 0.37344(7) 0.15343(5) 0.0739(2) 0.0441 1.0000 Uani D . . .
N27 N 0.42967(7) 0.21260(5) 0.1381(2) 0.0303 1.0000 Uani D . . .
C28 C 0.48601(8) 0.18933(7) 0.1234(2) 0.0306 1.0000 Uani D . . .
C29 C 0.51410(9) 0.18117(8) 0.2652(2) 0.0359 1.0000 Uani . . . .
O30 O 0.55726(8) 0.15054(6) 0.2518(2) 0.0488 1.0000 Uani . . . .
C31 C 0.58671(12) 0.13676(10) 0.3797(3) 0.0496 1.0000 Uani . . . .
C32 C 0.63692(9) 0.10550(7) 0.3377(3) 0.0502 1.0000 Uani D . . .
C33 C 0.69512(10) 0.12010(6) 0.3468(3) 0.0591 1.0000 Uani D . . .
C34 C 0.74159(9) 0.09240(9) 0.3050(4) 0.0768 1.0000 Uani D . . .
C35 C 0.72939(12) 0.05060(9) 0.2529(4) 0.0856 1.0000 Uani D . . .
C36 C 0.67123(14) 0.03588(8) 0.2448(4) 0.0896 1.0000 Uani D . . .
C37 C 0.62480(10) 0.06339(8) 0.2881(4) 0.0752 1.0000 Uani D . . .
O38 O 0.50080(10) 0.19906(8) 0.3716(2) 0.0589 1.0000 Uani . . . .
C39 C 0.52861(9) 0.21529(8) 0.0278(3) 0.0375 1.0000 Uani . . . .
C40 C 0.50376(12) 0.22207(10) -0.1181(3) 0.0488 1.0000 Uani . . . .
C41 C 0.54430(16) 0.25308(14) -0.1996(4) 0.0715 1.0000 Uani . . . .
C42 C 0.4922(3) 0.17955(17) -0.1949(4) 0.0901 1.0000 Uani . . . .
C43 C 0.29703(8) 0.23493(7) -0.0103(2) 0.0314 1.0000 Uani . . . .
C44 C 0.23119(9) 0.24907(8) -0.0039(2) 0.0344 1.0000 Uani . . . .
C45 C 0.21557(11) 0.27639(9) -0.1317(3) 0.0455 1.0000 Uani . . . .
C46 C 0.19131(11) 0.20798(10) 0.0055(4) 0.0566 1.0000 Uani . . . .
C47 C 0.33388(14) 0.29409(12) 0.5919(3) 0.0557 1.0000 Uani . . . .
C48 C 0.39451(17) 0.29330(12) 0.6603(3) 0.0621 1.0000 Uani . . . .
C49 C 0.43092(14) 0.32512(10) 0.5703(3) 0.0519 1.0000 Uani . . . .
C50 C 0.50874(12) 0.38710(11) 0.0262(3) 0.0546 1.0000 Uani . . . .
C51 C 0.49194(17) 0.39076(17) -0.1275(4) 0.0768 1.0000 Uani . . . .
C52 C 0.42972(14) 0.41103(12) -0.1270(3) 0.0567 1.0000 Uani . . . .
C53 C 0.18475(13) 0.38988(12) 0.0776(4) 0.0643 1.0000 Uani D . . .
C54 C 0.16782(14) 0.42731(11) 0.2953(3) 0.0628 1.0000 Uani D . . .
C55 C 0.39631(13) 0.49652(9) 0.5445(2) 0.0463 1.0000 Uani . . . .
C56 C 0.43200(13) 0.53928(10) 0.5352(3) 0.0518 1.0000 Uani . . . .
C57 C 0.44011(12) 0.54703(10) 0.3784(3) 0.0514 1.0000 Uani . . . .
C58 C 0.31085(9) 0.57573(6) -0.0018(2) 0.0310 1.0000 Uani . . . .
C59 C 0.24393(9) 0.56613(7) -0.0340(2) 0.0321 1.0000 Uani D . . .
N60 N 0.20307(9) 0.58787(6) 0.0628(2) 0.0349 1.0000 Uani D . . .
C61 C 0.19012(9) 0.57072(6) 0.1878(2) 0.0320 1.0000 Uani D . . .
O62 O 0.21208(8) 0.53545(5) 0.2275(2) 0.0437 1.0000 Uani . . . .
C63 C 0.14718(10) 0.59660(7) 0.2777(2) 0.0358 1.0000 Uani . . . .
C64 C 0.17571(10) 0.61009(7) 0.4179(2) 0.0358 1.0000 Uani D . . .
N65 N 0.21114(9) 0.65065(6) 0.4134(2) 0.0406 1.0000 Uani D . . .
C66 C 0.27057(10) 0.65012(7) 0.4000(2) 0.0356 1.0000 Uani D . . .
O67 O 0.29258(8) 0.69171(6) 0.4172(2) 0.0454 1.0000 Uani . . . .
C68 C 0.35547(13) 0.69854(9) 0.4535(3) 0.0485 1.0000 Uani . . . .
C69 C 0.37178(18) 0.67046(10) 0.5800(3) 0.0635 1.0000 Uani . . . .
C70 C 0.3563(2) 0.74790(10) 0.4908(5) 0.0805 1.0000 Uani . . . .
C71 C 0.39552(14) 0.68903(15) 0.3302(4) 0.0747 1.0000 Uani . . . .
O72 O 0.30034(8) 0.61731(6) 0.3739(2) 0.0464 1.0000 Uani . . . .
C73 C 0.12193(13) 0.61508(12) 0.5148(3) 0.0567 1.0000 Uani . . . .
C74 C 0.0815(2) 0.5771(2) 0.4721(5) 0.0958 1.0000 Uani . . . .
C75 C 0.09262(12) 0.56824(11) 0.3219(4) 0.0548 1.0000 Uani . . . .
C76 C 0.23526(11) 0.58246(9) -0.1831(3) 0.0423 1.0000 Uani . . . .
C77 C 0.29367(13) 0.57011(9) -0.2549(3) 0.0471 1.0000 Uani . . . .
C78 C 0.34048(12) 0.58183(9) -0.1466(3) 0.0448 1.0000 Uani . . . .
O79 O 0.4290(3) 0.07438(16) 0.1755(5) 0.1179 0.783(12) Uani D P 2 1
C11 C 0.13948(18) 0.41964(19) 0.1523(4) 0.0639 0.578(16) Uani D P 1 2
C80 C 0.4597(4) 0.0574(2) 0.0563(7) 0.1312 0.783(12) Uani D P 2 1
C1 C 0.1438(4) 0.3894(3) 0.2050(8) 0.0898 0.376(18) Uani D P 1 1
C7 C 0.24356(11) 0.41184(8) 0.1211(3) 0.0384 1.0000 Uani . . . .
H271 H 0.4305(8) 0.2402(6) 0.161(3) 0.0362 1.0000 Uiso D . . .
H41 H 0.4061 0.4957 0.2511 0.0424 1.0000 Uiso R . . .
H51 H 0.3218 0.5220 0.4479 0.0407 1.0000 Uiso R . . .
H91 H 0.2487 0.3944 0.3290 0.0493 1.0000 Uiso R . . .
H141 H 0.3918 0.3555 -0.0364 0.0457 1.0000 Uiso R . . .
H151 H 0.4460 0.4109 0.1678 0.0417 1.0000 Uiso R . . .
H191 H 0.4366 0.2857 0.3936 0.0378 1.0000 Uiso R . . .
H201 H 0.3232 0.3227 0.3930 0.0410 1.0000 Uiso R . . .
H241 H 0.2917 0.2006 0.1750 0.0332 1.0000 Uiso R . . .
H281 H 0.4782 0.1599 0.0836 0.0356 1.0000 Uiso R . . .
H311 H 0.6014 0.1639 0.4247 0.0598 1.0000 Uiso R . . .
H312 H 0.5582 0.1220 0.4415 0.0606 1.0000 Uiso R . . .
H331 H 0.7027 0.1491 0.3810 0.0711 1.0000 Uiso R . . .
H341 H 0.7821 0.1023 0.3117 0.0919 1.0000 Uiso R . . .
H351 H 0.7611 0.0328 0.2199 0.1023 1.0000 Uiso R . . .
H361 H 0.6632 0.0074 0.2087 0.1087 1.0000 Uiso R . . .
H371 H 0.5848 0.0538 0.2875 0.0908 1.0000 Uiso R . . .
H391 H 0.5361 0.2435 0.0718 0.0445 1.0000 Uiso R . . .
H392 H 0.5657 0.1987 0.0228 0.0449 1.0000 Uiso R . . .
H401 H 0.4654 0.2371 -0.1097 0.0589 1.0000 Uiso R . . .
H412 H 0.5281 0.2571 -0.2931 0.1064 1.0000 Uiso R . . .
H413 H 0.5841 0.2401 -0.2062 0.1068 1.0000 Uiso R . . .
H411 H 0.5471 0.2819 -0.1543 0.1074 1.0000 Uiso R . . .
H421 H 0.4763 0.1860 -0.2858 0.1348 1.0000 Uiso R . . .
H422 H 0.5307 0.1647 -0.2041 0.1348 1.0000 Uiso R . . .
H423 H 0.4650 0.1606 -0.1428 0.1349 1.0000 Uiso R . . .
H431 H 0.3214 0.2591 -0.0423 0.0380 1.0000 Uiso R . . .
H432 H 0.2995 0.2102 -0.0773 0.0376 1.0000 Uiso R . . .
H441 H 0.2240 0.2671 0.0759 0.0407 1.0000 Uiso R . . .
H452 H 0.1745 0.2846 -0.1310 0.0683 1.0000 Uiso R . . .
H451 H 0.2386 0.3034 -0.1352 0.0675 1.0000 Uiso R . . .
H453 H 0.2226 0.2587 -0.2149 0.0677 1.0000 Uiso R . . .
H461 H 0.1500 0.2160 0.0109 0.0850 1.0000 Uiso R . . .
H462 H 0.2015 0.1891 0.0840 0.0845 1.0000 Uiso R . . .
H463 H 0.1977 0.1904 -0.0797 0.0848 1.0000 Uiso R . . .
H471 H 0.3110 0.3193 0.6217 0.0679 1.0000 Uiso R . . .
H472 H 0.3138 0.2664 0.6111 0.0675 1.0000 Uiso R . . .
H481 H 0.3925 0.3035 0.7565 0.0742 1.0000 Uiso R . . .
H482 H 0.4108 0.2637 0.6567 0.0740 1.0000 Uiso R . . .
H492 H 0.4735 0.3226 0.5838 0.0615 1.0000 Uiso R . . .
H491 H 0.4201 0.3563 0.5849 0.0619 1.0000 Uiso R . . .
H502 H 0.5303 0.4137 0.0540 0.0671 1.0000 Uiso R . . .
H501 H 0.5325 0.3605 0.0455 0.0663 1.0000 Uiso R . . .
H511 H 0.5206 0.4093 -0.1799 0.0937 1.0000 Uiso R . . .
H512 H 0.4904 0.3613 -0.1728 0.0936 1.0000 Uiso R . . .
H521 H 0.4289 0.4428 -0.1110 0.0678 1.0000 Uiso R . . .
H522 H 0.4091 0.4048 -0.2122 0.0679 1.0000 Uiso R . . .
H551 H 0.3753 0.4937 0.6313 0.0556 1.0000 Uiso R . . .
H552 H 0.4223 0.4716 0.5305 0.0557 1.0000 Uiso R . . .
H561 H 0.4090 0.5631 0.5751 0.0615 1.0000 Uiso R . . .
H562 H 0.4699 0.5371 0.5835 0.0629 1.0000 Uiso R . . .
H572 H 0.4355 0.5789 0.3584 0.0628 1.0000 Uiso R . . .
H571 H 0.4798 0.5385 0.3483 0.0630 1.0000 Uiso R . . .
H581 H 0.3138 0.6029 0.0516 0.0366 1.0000 Uiso R . . .
H591 H 0.2377 0.5344 -0.0263 0.0370 1.0000 Uiso R . . .
H631 H 0.1334 0.6235 0.2339 0.0432 1.0000 Uiso R . . .
H641 H 0.2006 0.5850 0.4526 0.0426 1.0000 Uiso R . . .
H693 H 0.4109 0.6796 0.6140 0.0955 1.0000 Uiso R . . .
H692 H 0.3420 0.6751 0.6520 0.0954 1.0000 Uiso R . . .
H691 H 0.3739 0.6395 0.5561 0.0952 1.0000 Uiso R . . .
H703 H 0.3960 0.7563 0.5182 0.1194 1.0000 Uiso R . . .
H701 H 0.3449 0.7652 0.4114 0.1196 1.0000 Uiso R . . .
H702 H 0.3295 0.7540 0.5660 0.1195 1.0000 Uiso R . . .
H711 H 0.4370 0.6969 0.3474 0.1126 1.0000 Uiso R . . .
H712 H 0.3821 0.7050 0.2476 0.1116 1.0000 Uiso R . . .
H713 H 0.3942 0.6568 0.3093 0.1114 1.0000 Uiso R . . .
H731 H 0.1017 0.6438 0.4964 0.0683 1.0000 Uiso R . . .
H732 H 0.1325 0.6131 0.6148 0.0683 1.0000 Uiso R . . .
H741 H 0.0401 0.5848 0.4857 0.1152 1.0000 Uiso R . . .
H742 H 0.0890 0.5504 0.5264 0.1162 1.0000 Uiso R . . .
H751 H 0.0569 0.5752 0.2636 0.0660 1.0000 Uiso R . . .
H752 H 0.1024 0.5375 0.3063 0.0667 1.0000 Uiso R . . .
H761 H 0.2307 0.6153 -0.1839 0.0510 1.0000 Uiso R . . .
H762 H 0.2008 0.5693 -0.2236 0.0515 1.0000 Uiso R . . .
H771 H 0.3004 0.5876 -0.3418 0.0557 1.0000 Uiso R . . .
H772 H 0.2942 0.5377 -0.2748 0.0568 1.0000 Uiso R . . .
H781 H 0.3537 0.6132 -0.1592 0.0544 1.0000 Uiso R . . .
H782 H 0.3745 0.5608 -0.1548 0.0546 1.0000 Uiso R . . .
H11 H 0.1024 0.3953 0.1789 0.1081 0.376(18) Uiso R P 1 1
H12 H 0.1470 0.3613 0.2554 0.1082 0.376(18) Uiso R P 1 1
H71 H 0.2472 0.4399 0.0740 0.0462 1.0000 Uiso R . . .
H601 H 0.1850(11) 0.6115(7) 0.040(2) 0.0410 1.0000 Uiso D . . .
H31 H 0.3420(11) 0.5724(7) 0.243(2) 0.0390 1.0000 Uiso D . . .
H181 H 0.4082(12) 0.3730(6) 0.343(2) 0.0387 1.0000 Uiso D . . .
H81 H 0.2548(10) 0.4844(6) 0.309(3) 0.0474 1.0000 Uiso D . . .
H131 H 0.3422(7) 0.4346(6) 0.0257(12) 0.0433 1.0000 Uiso D . . .
H231 H 0.3256(12) 0.2854(6) 0.1810(19) 0.0341 1.0000 Uiso D . . .
H801 H 0.4678 0.0270 0.0752 0.1992 0.783(12) Uiso R P 2 1
H802 H 0.4967 0.0735 0.0444 0.1990 0.783(12) Uiso R P 2 1
H803 H 0.4339 0.0602 -0.0219 0.1991 0.783(12) Uiso R P 2 1
H651 H 0.1946(8) 0.6756(6) 0.4328(6) 0.0484 1.0000 Uiso D . . .
H792 H 0.413(3) 0.0990(13) 0.156(2) 0.1771 0.783(12) Uiso D P 2 1
H111 H 0.1354 0.4478 0.1029 0.0741 0.578(16) Uiso R P 1 2
H112 H 0.1005 0.4060 0.1609 0.0739 0.578(16) Uiso R P 1 2
H541 H 0.1556 0.4557 0.2612 0.0756 0.376(18) Uiso . P 1 1
H542 H 0.1558 0.4244 0.3899 0.0756 0.376(18) Uiso . P 1 1
H543 H 0.1599 0.4569 0.3261 0.0756 0.578(16) Uiso . P 1 2
H544 H 0.1522 0.4068 0.3611 0.0756 0.578(16) Uiso . P 1 2
H531 H 0.1668 0.4061 0.0040 0.0779 0.376(18) Uiso . P 1 1
H532 H 0.1921 0.3600 0.0472 0.0779 0.376(18) Uiso . P 1 1
H533 H 0.1795 0.3904 -0.0208 0.0779 0.578(16) Uiso . P 1 2
H534 H 0.1825 0.3597 0.1092 0.0779 0.578(16) Uiso . P 1 2

loop_
_atom_site_aniso_label
_atom_site_aniso_U_11
_atom_site_aniso_U_22
_atom_site_aniso_U_33
_atom_site_aniso_U_23
_atom_site_aniso_U_13
_atom_site_aniso_U_12
O1 0.0645(10) 0.0241(6) 0.0359(7) -0.0022(6) 0.0023(8) 0.0119(7)
C2 0.0335(9) 0.0230(8) 0.0302(9) 0.0014(7) 0.0037(8) 0.0027(7)
N3 0.0395(9) 0.0255(7) 0.0320(8) -0.0032(7) -0.0007(7) 0.0096(7)
C4 0.0381(10) 0.0348(10) 0.0337(10) -0.0008(8) -0.0003(8) 0.0116(8)
C5 0.0413(10) 0.0348(9) 0.0291(9) -0.0017(8) -0.0003(8) 0.0151(9)
C6 0.0493(12) 0.0312(9) 0.0283(9) 0.0015(8) 0.0050(9) 0.0114(9)
O7 0.0604(10) 0.0344(8) 0.0531(10) 0.0025(8) -0.0034(9) 0.0180(8)
N8 0.0511(11) 0.0256(8) 0.0442(10) 0.0033(8) -0.0048(9) 0.0072(7)
C9 0.0507(12) 0.0283(9) 0.0428(12) 0.0100(9) 0.0039(10) 0.0014(9)
C111 0.0441(11) 0.0264(9) 0.0379(10) -0.0012(8) -0.0111(9) 0.0011(8)
O12 0.0561(10) 0.0248(7) 0.0728(12) 0.0079(8) -0.0146(10) -0.0012(7)
N13 0.0468(10) 0.0239(8) 0.0403(9) -0.0018(7) -0.0024(8) 0.0039(7)
C14 0.0481(11) 0.0298(9) 0.0338(10) -0.0039(8) -0.0054(9) 0.0048(8)
C15 0.0449(11) 0.0281(9) 0.0354(10) 0.0006(8) -0.0065(9) -0.0062(8)
C16 0.0308(9) 0.0269(9) 0.0369(10) -0.0010(8) -0.0040(8) -0.0014(7)
O17 0.0464(8) 0.0266(7) 0.0454(9) -0.0026(6) 0.0073(7) 0.0014(6)
N18 0.0415(9) 0.0222(7) 0.0347(9) 0.0000(7) -0.0030(7) 0.0049(6)
C19 0.0354(9) 0.0279(9) 0.0328(9) 0.0012(8) -0.0040(8) 0.0034(7)
C20 0.0328(9) 0.0361(10) 0.0345(10) -0.0041(8) 0.0027(8) 0.0060(8)
C21 0.0279(8) 0.0304(9) 0.0320(9) 0.0026(8) 0.0048(7) 0.0006(7)
O22 0.0579(10) 0.0376(8) 0.0412(9) 0.0135(7) 0.0067(8) -0.0065(7)
N23 0.0306(7) 0.0214(7) 0.0337(8) 0.0039(6) 0.0002(7) 0.0011(6)
C24 0.0255(8) 0.0221(8) 0.0368(10) 0.0001(7) 0.0008(7) -0.0030(6)
C25 0.0267(8) 0.0251(8) 0.0379(10) -0.0007(8) -0.0026(8) -0.0015(7)
O26 0.0327(7) 0.0243(7) 0.0753(12) -0.0119(8) -0.0079(8) -0.0008(5)
N27 0.0258(7) 0.0233(7) 0.0418(9) -0.0044(7) 0.0001(7) 0.0004(6)
C28 0.0254(8) 0.0265(9) 0.0400(10) -0.0030(8) -0.0025(8) 0.0019(7)
C29 0.0317(9) 0.0364(10) 0.0395(11) 0.0014(9) -0.0010(8) -0.0013(8)
O30 0.0499(9) 0.0535(10) 0.0429(9) -0.0030(8) -0.0109(8) 0.0197(8)
C31 0.0515(13) 0.0540(14) 0.0433(13) 0.0076(11) -0.0084(11) 0.0068(11)
C32 0.0601(13) 0.0365(11) 0.0539(13) 0.0066(10) -0.0175(11) 0.0086(10)
C33 0.0595(14) 0.0502(13) 0.0677(16) 0.0047(13) -0.0096(13) 0.0105(11)
C34 0.0681(17) 0.0699(16) 0.092(2) 0.0000(17) -0.0119(17) 0.0216(14)
C35 0.0911(19) 0.0626(16) 0.103(2) -0.0018(17) -0.0163(19) 0.0367(15)
C36 0.106(2) 0.0509(15) 0.112(2) -0.0105(17) -0.017(2) 0.0195(15)
C37 0.0829(18) 0.0492(14) 0.093(2) -0.0026(15) -0.0226(18) 0.0049(13)
O38 0.0591(11) 0.0750(14) 0.0425(9) -0.0109(10) -0.0036(9) 0.0217(10)
C39 0.0279(9) 0.0428(11) 0.0418(11) 0.0004(9) 0.0007(8) 0.0009(8)
C40 0.0389(11) 0.0646(16) 0.0429(12) 0.0127(12) 0.0019(11) -0.0001(11)
C41 0.0589(16) 0.095(3) 0.0606(18) 0.0264(19) 0.0107(15) -0.0041(17)
C42 0.127(4) 0.097(3) 0.0463(17) -0.0081(19) -0.014(2) -0.013(3)
C43 0.0269(8) 0.0335(9) 0.0339(10) -0.0013(8) 0.0008(8) 0.0004(7)
C44 0.0280(8) 0.0405(10) 0.0346(10) 0.0000(8) -0.0016(8) 0.0058(8)
C45 0.0394(11) 0.0526(13) 0.0447(12) 0.0034(11) -0.0085(10) 0.0072(10)
C46 0.0291(10) 0.0623(16) 0.078(2) 0.0186(15) -0.0062(12) -0.0072(10)
C47 0.0616(16) 0.0671(17) 0.0382(12) -0.0099(12) 0.0143(12) 0.0003(13)
C48 0.083(2) 0.0706(19) 0.0328(12) 0.0034(13) -0.0042(13) -0.0043(16)
C49 0.0645(16) 0.0561(15) 0.0351(12) 0.0029(11) -0.0171(12) -0.0063(13)
C50 0.0454(13) 0.0655(17) 0.0530(15) 0.0151(14) -0.0034(12) -0.0178(12)
C51 0.065(2) 0.115(3) 0.0506(16) 0.010(2) 0.0069(16) 0.009(2)
C52 0.0620(16) 0.0761(19) 0.0320(11) 0.0093(12) 0.0031(11) 0.0140(14)
C53 0.0438(14) 0.0739(19) 0.075(2) -0.0099(17) -0.0147(14) -0.0002(13)
C54 0.0528(15) 0.0662(18) 0.069(2) 0.0076(16) 0.0154(15) -0.0047(13)
C55 0.0581(14) 0.0492(13) 0.0316(10) -0.0037(10) -0.0082(10) 0.0164(11)
C56 0.0524(14) 0.0537(14) 0.0494(14) -0.0106(12) -0.0122(12) 0.0129(12)
C57 0.0416(12) 0.0577(15) 0.0550(15) 0.0003(13) -0.0102(12) 0.0022(11)
C58 0.0379(9) 0.0196(8) 0.0355(10) 0.0020(7) 0.0001(8) 0.0027(7)
C59 0.0371(9) 0.0244(8) 0.0349(10) -0.0008(8) 0.0014(8) 0.0045(7)
N60 0.0404(9) 0.0274(8) 0.0369(9) 0.0027(7) 0.0019(8) 0.0114(7)
C61 0.0349(9) 0.0252(8) 0.0358(10) -0.0013(8) -0.0011(8) 0.0033(7)
O62 0.0536(9) 0.0333(7) 0.0441(9) 0.0079(7) 0.0043(8) 0.0147(7)
C63 0.0330(9) 0.0363(10) 0.0382(10) -0.0002(9) 0.0015(9) 0.0079(8)
C64 0.0363(10) 0.0344(10) 0.0367(10) -0.0028(8) 0.0051(9) 0.0021(8)
N65 0.0393(9) 0.0294(8) 0.0531(11) -0.0099(8) 0.0051(9) 0.0030(7)
C66 0.0390(10) 0.0330(10) 0.0346(10) -0.0087(8) 0.0038(8) 0.0010(8)
O67 0.0450(9) 0.0335(8) 0.0577(10) -0.0045(8) -0.0002(8) -0.0041(7)
C68 0.0561(14) 0.0430(12) 0.0464(13) 0.0112(11) -0.0148(11) -0.0150(11)
C69 0.095(2) 0.0441(13) 0.0517(16) 0.0118(12) -0.0230(17) -0.0178(15)
C70 0.110(3) 0.0415(14) 0.090(2) 0.0140(15) -0.053(2) -0.0268(17)
C71 0.0468(15) 0.111(3) 0.066(2) 0.030(2) -0.0019(14) -0.0157(17)
O72 0.0415(8) 0.0401(8) 0.0577(10) -0.0178(8) 0.0062(8) 0.0051(7)
C73 0.0489(13) 0.0780(19) 0.0432(13) -0.0096(14) 0.0161(12) -0.0066(13)
C74 0.079(3) 0.128(4) 0.080(3) -0.017(3) 0.037(2) -0.047(3)
C75 0.0376(11) 0.0612(16) 0.0655(17) -0.0090(14) 0.0051(12) -0.0090(11)
C76 0.0476(12) 0.0433(12) 0.0360(11) -0.0003(10) -0.0036(10) 0.0055(10)
C77 0.0604(15) 0.0426(12) 0.0382(12) 0.0022(10) 0.0064(11) 0.0004(11)
C78 0.0459(12) 0.0452(12) 0.0434(12) 0.0153(10) 0.0024(10) -0.0036(10)
O79 0.166(5) 0.104(4) 0.084(3) 0.026(3) 0.025(3) 0.052(3)
C11 0.040(3) 0.073(4) 0.078(4) 0.009(3) 0.001(2) 0.000(2)
C80 0.152(7) 0.090(4) 0.152(8) -0.017(5) 0.004(6) 0.061(5)
C1 0.077(7) 0.062(7) 0.130(12) 0.008(7) 0.001(7) -0.025(5)
C7 0.0411(11) 0.0338(10) 0.0404(11) 0.0067(9) -0.0061(9) 0.0032(9)

loop_
_atom_type_symbol
_atom_type_scat_dispersion_real
_atom_type_scat_dispersion_imag
_atom_type_scat_Cromer_Mann_a1
_atom_type_scat_Cromer_Mann_b1
_atom_type_scat_Cromer_Mann_a2
_atom_type_scat_Cromer_Mann_b2
_atom_type_scat_Cromer_Mann_a3
_atom_type_scat_Cromer_Mann_b3
_atom_type_scat_Cromer_Mann_a4
_atom_type_scat_Cromer_Mann_b4
_atom_type_scat_Cromer_Mann_c
_atom_type_scat_source
C 0.0033 0.0016 2.3100 20.8439 1.0200 10.2075 1.5886 0.5687 0.8650 51.6512 0.2156 'International Tables Vol C 4.2.6.8 and 6.1.1.4'
H 0.0000 0.0000 0.4930 10.5109 0.3229 26.1257 0.1402 3.1424 0.0408 57.7998 0.0030 'International Tables Vol C 4.2.6.8 and 6.1.1.4'
N 0.0061 0.0033 12.2126 0.0057 3.1322 9.8933 2.0125 28.9975 1.1663 0.5826 -11.5290 'International Tables Vol C 4.2.6.8 and 6.1.1.4'
O 0.0106 0.0060 3.0485 13.2771 2.2868 5.7011 1.5463 0.3239 0.8670 32.9089 0.2508 'International Tables Vol C 4.2.6.8 and 6.1.1.4'

loop_
_geom_angle_atom_site_label_1
_geom_angle_atom_site_label_2
_geom_angle_atom_site_label_3
_geom_angle
_geom_angle_publ_flag
O1 C2 N3 123.56(19) yes
O1 C2 C58 121.28(19) yes
N3 C2 C58 115.10(17) yes
C2 N3 C4 125.43(17) yes
C2 N3 H31 116.6(12) no
C4 N3 H31 117.6(12) no
N3 C4 C5 113.68(17) yes
N3 C4 C57 110.97(19) yes
C5 C4 C57 105.1(2) yes
N3 C4 H41 108.4 no
C5 C4 H41 107.2 no
C57 C4 H41 111.5 no
C4 C5 C6 112.41(18) yes
C4 C5 C55 103.2(2) yes
C6 C5 C55 113.59(19) yes
C4 C5 H51 107.3 no
C6 C5 H51 111.0 no
C55 C5 H51 109.0 no
C5 C6 O7 121.5(2) yes
C5 C6 N8 115.87(18) yes
O7 C6 N8 122.7(2) yes
C6 N8 C9 124.26(19) yes
C6 N8 H81 119.1(12) no
C9 N8 H81 116.1(12) no
N8 C9 C54 111.9(2) yes
N8 C9 C7 113.1(2) yes
C54 C9 C7 103.7(2) yes
N8 C9 H91 108.5 no
C54 C9 H91 110.6 no
C7 C9 H91 108.9 no
O12 C111 N13 122.3(2) yes
O12 C111 C7 121.4(2) yes
N13 C111 C7 116.25(18) yes
C111 N13 C14 124.02(18) yes
C111 N13 H131 119.0(12) no
C14 N13 H131 117.0(12) no
N13 C14 C15 114.97(19) yes
N13 C14 C52 111.79(19) yes
C15 C14 C52 104.1(2) yes
N13 C14 H141 108.5 no
C15 C14 H141 108.4 no
C52 C14 H141 108.8 no
C14 C15 C16 111.39(17) yes
C14 C15 C50 104.4(2) yes
C16 C15 C50 112.4(2) yes
C14 C15 H151 109.5 no
C16 C15 H151 110.1 no
C50 C15 H151 108.8 no
C15 C16 O17 120.9(2) yes
C15 C16 N18 115.29(18) yes
O17 C16 N18 123.8(2) yes
C16 N18 C19 124.31(17) yes
C16 N18 H181 117.0(12) no
C19 N18 H181 117.0(12) no
N18 C19 C20 113.38(17) yes
N18 C19 C49 111.98(18) yes
C20 C19 C49 104.47(19) yes
N18 C19 H191 109.3 no
C20 C19 H191 108.6 no
C49 C19 H191 108.9 no
C19 C20 C21 109.10(16) yes
C19 C20 C47 105.1(2) yes
C21 C20 C47 111.9(2) yes
C19 C20 H201 106.4 no
C21 C20 H201 112.0 no
C47 C20 H201 112.0 no
C20 C21 O22 123.7(2) yes
C20 C21 N23 114.67(18) yes
O22 C21 N23 121.5(2) yes
C21 N23 C24 121.06(17) yes
C21 N23 H231 120.2(11) no
C24 N23 H231 118.5(11) no
N23 C24 C25 113.68(16) yes
N23 C24 C43 109.11(15) yes
C25 C24 C43 110.80(17) yes
N23 C24 H241 108.4 no
C25 C24 H241 106.3 no
C43 C24 H241 108.4 no
C24 C25 O26 118.79(17) yes
C24 C25 N27 117.57(16) yes
O26 C25 N27 123.61(18) yes
C25 N27 C28 121.79(16) yes
C25 N27 H271 120.1(11) no
C28 N27 H271 118.1(11) no
N27 C28 C29 110.56(18) yes
N27 C28 C39 110.79(17) yes
C29 C28 C39 111.06(16) yes
N27 C28 H281 108.5 no
C29 C28 H281 106.2 no
C39 C28 H281 109.6 no
C28 C29 O30 108.87(18) yes
C28 C29 O38 126.3(2) yes
O30 C29 O38 124.9(2) yes
C29 O30 C31 116.2(2) yes
O30 C31 C32 106.7(2) yes
O30 C31 H311 106.8 no
C32 C31 H311 112.4 no
O30 C31 H312 110.2 no
C32 C31 H312 111.5 no
H311 C31 H312 109.2 no
C31 C32 C33 119.19(17) yes
C31 C32 C37 120.80(17) yes
C33 C32 C37 119.997(5) yes
C32 C33 C34 119.998(5) yes
C32 C33 H331 119.0 no
C34 C33 H331 121.0 no
C33 C34 C35 119.997(6) yes
C33 C34 H341 120.3 no
C35 C34 H341 119.8 no
C34 C35 C36 119.997(5) yes
C34 C35 H351 119.3 no
C36 C35 H351 120.7 no
C35 C36 C37 119.997(5) yes
C35 C36 H361 119.6 no
C37 C36 H361 120.4 no
C36 C37 C32 119.997(6) yes
C36 C37 H371 122.0 no
C32 C37 H371 118.0 no
C28 C39 C40 112.97(18) yes
C28 C39 H391 107.0 no
C40 C39 H391 110.5 no
C28 C39 H392 107.6 no
C40 C39 H392 109.7 no
H391 C39 H392 108.8 no
C39 C40 C41 109.7(2) yes
C39 C40 C42 113.8(3) yes
C41 C40 C42 111.9(3) yes
C39 C40 H401 108.0 no
C41 C40 H401 106.7 no
C42 C40 H401 106.4 no
C40 C41 H412 109.2 no
C40 C41 H413 109.6 no
H412 C41 H413 109.3 no
C40 C41 H411 110.7 no
H412 C41 H411 109.0 no
H413 C41 H411 109.0 no
C40 C42 H421 109.8 no
C40 C42 H422 106.4 no
H421 C42 H422 109.8 no
C40 C42 H423 110.7 no
H421 C42 H423 110.5 no
H422 C42 H423 109.5 no
C24 C43 C44 112.70(17) yes
C24 C43 H431 107.4 no
C44 C43 H431 110.5 no
C24 C43 H432 110.1 no
C44 C43 H432 106.7 no
H431 C43 H432 109.3 no
C43 C44 C45 109.78(19) yes
C43 C44 C46 109.99(19) yes
C45 C44 C46 110.5(2) yes
C43 C44 H441 110.5 no
C45 C44 H441 107.8 no
C46 C44 H441 108.3 no
C44 C45 H452 110.9 no
C44 C45 H451 111.1 no
H452 C45 H451 107.5 no
C44 C45 H453 109.4 no
H452 C45 H453 107.7 no
H451 C45 H453 110.1 no
C44 C46 H461 111.4 no
C44 C46 H462 112.3 no
H461 C46 H462 109.4 no
C44 C46 H463 107.4 no
H461 C46 H463 108.7 no
H462 C46 H463 107.4 no
C20 C47 C48 105.8(2) yes
C20 C47 H471 108.4 no
C48 C47 H471 111.3 no
C20 C47 H472 110.2 no
C48 C47 H472 108.9 no
H471 C47 H472 112.1 no
C47 C48 C49 103.0(2) yes
C47 C48 H481 111.4 no
C49 C48 H481 111.5 no
C47 C48 H482 109.9 no
C49 C48 H482 110.8 no
H481 C48 H482 110.0 no
C19 C49 C48 103.3(2) yes
C19 C49 H492 111.3 no
C48 C49 H492 113.8 no
C19 C49 H491 108.2 no
C48 C49 H491 112.7 no
H492 C49 H491 107.4 no
C15 C50 C51 106.3(2) yes
C15 C50 H502 109.3 no
C51 C50 H502 109.3 no
C15 C50 H501 109.2 no
C51 C50 H501 112.1 no
H502 C50 H501 110.4 no
C50 C51 C52 104.6(3) yes
C50 C51 H511 111.9 no
C52 C51 H511 111.8 no
C50 C51 H512 111.8 no
C52 C51 H512 109.1 no
H511 C51 H512 107.6 no
C14 C52 C51 101.6(2) yes
C14 C52 H521 110.9 no
C51 C52 H521 114.3 no
C14 C52 H522 110.1 no
C51 C52 H522 111.2 no
H521 C52 H522 108.6 no
C1 C53 C7 107.6(3) yes
C1 C53 H531 110.2 no
C7 C53 H531 110.3 no
C1 C53 H532 109.8 no
C7 C53 H532 109.8 no
H531 C53 H532 109.1 no
C11 C53 C7 101.0(3) yes
C11 C53 H533 111.9 no
C7 C53 H533 111.7 no
C11 C53 H534 111.7 no
C7 C53 H534 111.4 no
H533 C53 H534 108.9 no
C9 C54 C1 100.8(4) yes
C9 C54 H541 111.6 no
C1 C54 H541 111.6 no
C9 C54 H542 111.6 no
C1 C54 H542 111.9 no
H541 C54 H542 109.2 no
C9 C54 C11 107.1(3) yes
C9 C54 H543 110.0 no
C11 C54 H543 109.9 no
C9 C54 H544 110.2 no
C11 C54 H544 110.3 no
H543 C54 H544 109.3 no
C5 C55 C56 103.7(2) yes
C5 C55 H551 110.0 no
C56 C55 H551 112.6 no
C5 C55 H552 110.4 no
C56 C55 H552 109.4 no
H551 C55 H552 110.5 no
C55 C56 C57 104.4(2) yes
C55 C56 H561 108.9 no
C57 C56 H561 110.0 no
C55 C56 H562 112.1 no
C57 C56 H562 112.1 no
H561 C56 H562 109.2 no
C56 C57 C4 106.6(2) yes
C56 C57 H572 109.1 no
C4 C57 H572 109.6 no
C56 C57 H571 111.2 no
C4 C57 H571 113.1 no
H572 C57 H571 107.2 no
C2 C58 C59 113.13(16) yes
C2 C58 C78 110.83(17) yes
C59 C58 C78 104.84(18) yes
C2 C58 H581 108.6 no
C59 C58 H581 109.1 no
C78 C58 H581 110.3 no
C58 C59 N60 113.29(17) yes
C58 C59 C76 104.44(18) yes
N60 C59 C76 111.96(17) yes
C58 C59 H591 107.8 no
N60 C59 H591 107.6 no
C76 C59 H591 111.7 no
C59 N60 C61 122.37(17) yes
C59 N60 H601 120.9(12) no
C61 N60 H601 116.7(12) no
N60 C61 O62 121.6(2) yes
N60 C61 C63 116.98(18) yes
O62 C61 C63 121.4(2) yes
C61 C63 C64 111.70(17) yes
C61 C63 C75 112.2(2) yes
C64 C63 C75 103.4(2) yes
C61 C63 H631 112.8 no
C64 C63 H631 107.1 no
C75 C63 H631 109.1 no
C63 C64 N65 114.84(19) yes
C63 C64 C73 103.27(19) yes
N65 C64 C73 111.5(2) yes
C63 C64 H641 109.0 no
N65 C64 H641 109.7 no
C73 C64 H641 108.2 no
C64 N65 C66 122.44(19) yes
C64 N65 H651 119.3(12) no
C66 N65 H651 117.5(12) no
N65 C66 O67 109.90(18) yes
N65 C66 O72 125.2(2) yes
O67 C66 O72 124.9(2) yes
C66 O67 C68 120.58(19) yes
O67 C68 C69 110.1(2) yes
O67 C68 C70 101.7(3) yes
C69 C68 C70 110.4(3) yes
O67 C68 C71 111.0(2) yes
C69 C68 C71 112.2(3) yes
C70 C68 C71 111.1(3) yes
C68 C69 H693 109.1 no
C68 C69 H692 108.9 no
H693 C69 H692 109.9 no
C68 C69 H691 111.0 no
H693 C69 H691 108.0 no
H692 C69 H691 110.1 no
C68 C70 H703 109.4 no
C68 C70 H701 109.8 no
H703 C70 H701 108.8 no
C68 C70 H702 110.8 no
H703 C70 H702 108.9 no
H701 C70 H702 109.2 no
C68 C71 H711 112.9 no
C68 C71 H712 111.2 no
H711 C71 H712 108.4 no
C68 C71 H713 109.0 no
H711 C71 H713 107.4 no
H712 C71 H713 107.9 no
C64 C73 C74 103.5(3) yes
C64 C73 H731 109.7 no
C74 C73 H731 109.4 no
C64 C73 H732 113.3 no
C74 C73 H732 111.2 no
H731 C73 H732 109.6 no
C73 C74 C75 107.3(3) yes
C73 C74 H741 111.2 no
C75 C74 H741 109.6 no
C73 C74 H742 111.9 no
C75 C74 H742 110.0 no
H741 C74 H742 106.8 no
C63 C75 C74 107.4(3) yes
C63 C75 H751 111.4 no
C74 C75 H751 111.8 no
C63 C75 H752 107.8 no
C74 C75 H752 111.2 no
H751 C75 H752 107.3 no
C59 C76 C77 103.69(19) yes
C59 C76 H761 109.9 no
C77 C76 H761 109.1 no
C59 C76 H762 110.8 no
C77 C76 H762 114.3 no
H761 C76 H762 109.0 no
C76 C77 C78 103.1(2) yes
C76 C77 H771 112.3 no
C78 C77 H771 110.3 no
C76 C77 H772 109.6 no
C78 C77 H772 110.6 no
H771 C77 H772 110.7 no
C58 C78 C77 106.9(2) yes
C58 C78 H781 110.4 no
C77 C78 H781 110.0 no
C58 C78 H782 108.9 no
C77 C78 H782 109.2 no
H781 C78 H782 111.3 no
C80 O79 H792 109.400(3) no
C54 C11 C53 103.5(3) yes
C54 C11 H111 110.2 no
C53 C11 H111 109.9 no
C54 C11 H112 111.2 no
C53 C11 H112 113.0 no
H111 C11 H112 108.9 no
O79 C80 H801 106.4 no
O79 C80 H802 109.3 no
H801 C80 H802 109.9 no
O79 C80 H803 107.9 no
H801 C80 H803 110.6 no
H802 C80 H803 112.5 no
C53 C1 C54 103.6(3) yes
C53 C1 H11 111.3 no
C54 C1 H11 110.3 no
C53 C1 H12 111.1 no
C54 C1 H12 109.6 no
H11 C1 H12 110.8 no
C9 C7 C53 103.9(2) yes
C9 C7 C111 113.24(19) yes
C53 C7 C111 113.9(2) yes
C9 C7 H71 109.0 no
C53 C7 H71 108.8 no
C111 C7 H71 107.8 no

loop_
_geom_bond_atom_site_label_1
_geom_bond_atom_site_label_2
_geom_bond_distance
_geom_bond_publ_flag
O1 C2 1.225(2) yes
C2 N3 1.344(3) yes
C2 C58 1.520(3) yes
N3 C4 1.449(3) yes
N3 H31 0.837(17) no
C4 C5 1.556(3) yes
C4 C57 1.548(4) yes
C4 H41 0.970 no
C5 C6 1.516(3) yes
C5 C55 1.530(3) yes
C5 H51 0.962 no
C6 O7 1.238(3) yes
C6 N8 1.325(3) yes
N8 C9 1.455(3) yes
N8 H81 0.858(17) no
C9 C54 1.544(4) yes
C9 C7 1.541(4) yes
C9 H91 0.964 no
C111 O12 1.234(3) yes
C111 N13 1.333(3) yes
C111 C7 1.509(3) yes
N13 C14 1.449(3) yes
N13 H131 0.842(17) no
C14 C15 1.555(3) yes
C14 C52 1.527(4) yes
C14 H141 0.979 no
C15 C16 1.519(3) yes
C15 C50 1.546(4) yes
C15 H151 0.982 no
C16 O17 1.228(3) yes
C16 N18 1.336(3) yes
N18 C19 1.448(3) yes
N18 H181 0.843(17) no
C19 C20 1.567(3) yes
C19 C49 1.525(3) yes
C19 H191 0.993 no
C20 C21 1.514(3) yes
C20 C47 1.545(3) yes
C20 H201 0.966 no
C21 O22 1.222(3) yes
C21 N23 1.349(3) yes
N23 C24 1.447(3) yes
N23 H231 0.868(17) no
C24 C25 1.525(3) yes
C24 C43 1.525(3) yes
C24 H241 0.984 no
C25 O26 1.241(2) yes
C25 N27 1.325(2) yes
N27 C28 1.449(2) yes
N27 H271 0.857(17) no
C28 C29 1.519(3) yes
C28 C39 1.536(3) yes
C28 H281 0.979 no
C29 O30 1.340(3) yes
C29 O38 1.191(3) yes
O30 C31 1.453(3) yes
C31 C32 1.519(3) yes
C31 H311 0.979 no
C31 H312 0.977 no
C32 C33 1.378(2) yes
C32 C37 1.377(2) yes
C33 C34 1.391(2) yes
C33 H331 0.945 no
C34 C35 1.377(2) yes
C34 H341 0.957 no
C35 C36 1.378(2) yes
C35 H351 0.943 no
C36 C37 1.391(2) yes
C36 H361 0.940 no
C37 H371 0.941 no
C39 C40 1.520(4) yes
C39 H391 0.961 no
C39 H392 0.970 no
C40 C41 1.517(4) yes
C40 C42 1.495(5) yes
C40 H401 0.973 no
C41 H412 0.975 no
C41 H413 0.976 no
C41 H411 0.970 no
C42 H421 0.963 no
C42 H422 0.975 no
C42 H423 0.972 no
C43 C44 1.536(3) yes
C43 H431 0.958 no
C43 H432 0.984 no
C44 C45 1.516(3) yes
C44 C46 1.525(3) yes
C44 H441 0.951 no
C45 H452 0.952 no
C45 H451 0.962 no
C45 H453 0.971 no
C46 H461 0.958 no
C46 H462 0.969 no
C46 H463 0.983 no
C47 C48 1.509(5) yes
C47 H471 0.957 no
C47 H472 0.962 no
C48 C49 1.524(4) yes
C48 H481 0.973 no
C48 H482 0.961 no
C49 H492 0.965 no
C49 H491 0.975 no
C50 C51 1.525(5) yes
C50 H502 0.970 no
C50 H501 0.977 no
C51 C52 1.520(5) yes
C51 H511 0.986 no
C51 H512 0.985 no
C52 H521 0.967 no
C52 H522 0.956 no
C53 C1 1.5289(10) yes
C53 C7 1.531(4) yes
C53 H531 0.948 no
C53 H532 0.956 no
C53 C11 1.5294(10) yes
C53 C7 1.531(4) yes
C53 H533 0.952 no
C53 H534 0.955 no
C54 C1 1.5284(10) yes
C54 H541 0.953 no
C54 H542 0.950 no
C54 C11 1.5295(10) yes
C54 H543 0.953 no
C54 H544 0.948 no
C55 C56 1.514(4) yes
C55 H551 0.961 no
C55 H552 0.956 no
C56 C57 1.533(4) yes
C56 H561 0.961 no
C56 H562 0.970 no
C57 H572 0.980 no
C57 H571 0.968 no
C58 C59 1.557(3) yes
C58 C78 1.551(3) yes
C58 H581 0.964 no
C59 N60 1.457(3) yes
C59 C76 1.525(3) yes
C59 H591 0.965 no
N60 C61 1.337(3) yes
N60 H601 0.843(17) no
C61 O62 1.227(3) yes
C61 C63 1.507(3) yes
C63 C64 1.543(3) yes
C63 C75 1.548(3) yes
C63 H631 0.962 no
C64 N65 1.453(3) yes
C64 C73 1.529(3) yes
C64 H641 0.995 no
N65 C66 1.337(3) yes
N65 H651 0.854(17) no
C66 O67 1.352(3) yes
C66 O72 1.215(3) yes
O67 C68 1.465(3) yes
C68 C69 1.522(4) yes
C68 C70 1.524(4) yes
C68 C71 1.512(5) yes
C69 H693 0.974 no
C69 H692 0.970 no
C69 H691 0.957 no
C70 H703 0.961 no
C70 H701 0.957 no
C70 H702 0.957 no
C71 H711 0.973 no
C71 H712 0.973 no
C71 H713 0.988 no
C73 C74 1.511(5) yes
C73 H731 0.988 no
C73 H732 0.990 no
C74 C75 1.486(5) yes
C74 H741 0.964 no
C74 H742 0.973 no
C75 H751 0.997 no
C75 H752 0.960 no
C76 C77 1.524(4) yes
C76 H761 0.990 no
C76 H762 0.949 no
C77 C78 1.518(4) yes
C77 H771 0.996 no
C77 H772 0.990 no
C78 H781 0.994 no
C78 H782 0.993 no
O79 C80 1.4286(10) yes
O79 H792 0.839(19) no
C11 H111 0.973 no
C11 H112 0.968 no
C80 H801 0.948 no
C80 H802 0.965 no
C80 H803 0.950 no
C1 H11 0.977 no
C1 H12 0.974 no
C7 H71 0.958 no

loop_
_geom_hbond_atom_site_label_D
_geom_hbond_atom_site_label_H
_geom_hbond_atom_site_label_A
_geom_hbond_site_symmetry_A
_geom_hbond_angle_DHA
_geom_hbond_distance_DH
_geom_hbond_distance_HA
_geom_hbond_distance_DA
_geom_hbond_publ_flag
N27 H271 O17 . 155(2) 0.857 2.081 2.880(4) yes
N60 H601 O26 4_555 158(3) 0.843 2.121 2.920(4) yes
N3 H31 O72 . 162(2) 0.837 2.063 2.872(4) yes
N18 H181 O7 . 162(2) 0.843 2.015 2.830(4) yes
N8 H81 O62 . 166(2) 0.858 1.967 2.808(4) yes
N13 H131 O1 . 168.1(12) 0.842 2.047 2.876(4) yes
N23 H231 O12 . 168(3) 0.868 1.987 2.842(4) yes
N65 H651 O22 4_556 147.6(6) 0.854 2.087 2.845(4) yes
O79 H792 O26 . 170(4) 0.839 2.021 2.850(4) yes
